data_2217046
loop_
_publ_author_name
'Markovi\'c, Rade'
'Ra\<sovi\'c, Aleksandar'
'Steel, Peter J.'

_publ_section_title
;Ethyl
 3-(6-phenyl-4\l^4^-1,2-dithiolo[1,5-<i>b</i>][1,2,4]dithiazol-2-yl)propanoate
;
_journal_coeditor_code GA2023
_journal_issue 1
_journal_name_full 'Acta Crystallographica Section E'
_journal_page_first o179
_journal_page_last o179
_journal_paper_doi 10.1107/S1600536807063209
_journal_volume 64
_journal_year 2008
_chemical_formula_iupac 'C15 H15 N O2 S3'
_chemical_formula_moiety 'C15 H15 N O2 S3'
_chemical_formula_sum 'C15 H15 N O2 S3'
_chemical_formula_weight 337.46
_chemical_name_systematic
;
Ethyl 3-(6-phenyl-4\l^4^-1,2-dithiolo[1,5-b][1,2,4]dithiazol-2-yl)propanoate
;
_space_group_IT_number 14
_symmetry_cell_setting monoclinic
_symmetry_space_group_name_Hall '-P 2ybc'
_symmetry_space_group_name_H-M 'P 1 21/c 1'
_atom_sites_solution_hydrogens geom
_atom_sites_solution_primary direct
_atom_sites_solution_secondary difmap
_audit_creation_method SHELXL-97
_cell_angle_alpha 90.00
_cell_angle_beta 91.579(2)
_cell_angle_gamma 90.00
_cell_formula_units_Z 4
_cell_length_a 4.5830(8)
_cell_length_b 15.550(3)
_cell_length_c 21.858(4)
_cell_measurement_reflns_used 4889
_cell_measurement_temperature 168(2)
_cell_measurement_theta_max 26.33
_cell_measurement_theta_min 2.28
_cell_volume 1557.1(5)
_computing_cell_refinement 'SAINT (Bruker, 1997)'
_computing_data_collection 'SMART (Bruker, 1997)'
_computing_data_reduction 'SAINT (Bruker, 1997)'
_computing_molecular_graphics 'SHELXTL (Bruker, 1997)'
_computing_publication_material 'SHELXTL (Bruker, 1997)'
_computing_structure_refinement 'SHELXL97 (Sheldrick, 1997)'
_computing_structure_solution 'SHELXS97 (Sheldrick, 1990)'
_diffrn_ambient_temperature 168(2)
_diffrn_measured_fraction_theta_full 0.987
_diffrn_measured_fraction_theta_max 0.987
_diffrn_measurement_device_type 'Bruker SMART CCD area-detector'
_diffrn_measurement_method 'phi and omega scans'
_diffrn_radiation_monochromator graphite
_diffrn_radiation_source 'fine-focus sealed tube'
_diffrn_radiation_type MoK\a
_diffrn_radiation_wavelength 0.71073
_diffrn_reflns_av_R_equivalents 0.0243
_diffrn_reflns_av_sigmaI/netI 0.0160
_diffrn_reflns_limit_h_max 3
_diffrn_reflns_limit_h_min -5
_diffrn_reflns_limit_k_max 19
_diffrn_reflns_limit_k_min -19
_diffrn_reflns_limit_l_max 27
_diffrn_reflns_limit_l_min -27
_diffrn_reflns_number 18585
_diffrn_reflns_theta_full 26.39
_diffrn_reflns_theta_max 26.39
_diffrn_reflns_theta_min 1.61
_exptl_absorpt_coefficient_mu 0.478
_exptl_absorpt_correction_T_max 0.9360
_exptl_absorpt_correction_T_min 0.7755
_exptl_absorpt_correction_type multi-scan
_exptl_absorpt_process_details '(SADABS; Sheldrick, 2002)'
_exptl_crystal_colour red
_exptl_crystal_density_diffrn 1.440
_exptl_crystal_density_method 'not measured'
_exptl_crystal_description block
_exptl_crystal_F_000 704
_exptl_crystal_size_max 0.56
_exptl_crystal_size_mid 0.15
_exptl_crystal_size_min 0.14
_refine_diff_density_max 0.222
_refine_diff_density_min -0.184
_refine_ls_extinction_method none
_refine_ls_goodness_of_fit_ref 1.042
_refine_ls_hydrogen_treatment constr
_refine_ls_matrix_type full
_refine_ls_number_parameters 190
_refine_ls_number_reflns 3154
_refine_ls_number_restraints 0
_refine_ls_restrained_S_all 1.042
_refine_ls_R_factor_all 0.0422
_refine_ls_R_factor_gt 0.0279
_refine_ls_shift/su_max 0.001
_refine_ls_shift/su_mean 0.000
_refine_ls_structure_factor_coef Fsqd
_refine_ls_weighting_details 'calc w=1/[\s^2^(Fo^2^)+(0.0400P)^2^+0.6000P] where P=(Fo^2^+2Fc^2^)/3'
_refine_ls_weighting_scheme calc
_refine_ls_wR_factor_gt 0.0709
_refine_ls_wR_factor_ref 0.0811
_reflns_number_gt 2496
_reflns_number_total 3154
_reflns_threshold_expression >2sigma(I)
_cod_data_source_file ga2023.cif
_cod_data_source_block I
_cod_original_sg_symbol_H-M 'P 21/c'
_cod_database_code 2217046
_cod_database_fobs_code 2217046

loop_
_symmetry_equiv_pos_as_xyz
'x, y, z'
'-x, y+1/2, -z+1/2'
'-x, -y, -z'
'x, -y-1/2, z-1/2'

loop_
_atom_site_type_symbol
_atom_site_label
_atom_site_fract_x
_atom_site_fract_y
_atom_site_fract_z
_atom_site_U_iso_or_equiv
_atom_site_adp_type
_atom_site_calc_flag
_atom_site_refinement_flags
_atom_site_occupancy
S S1 0.14659(10) 0.93968(3) -0.06460(2) 0.03515(13) Uani d . 1
S S2 0.45583(10) 0.88164(3) 0.01317(2) 0.03275(13) Uani d . 1
S S3 0.75628(10) 0.81544(3) 0.08417(2) 0.03547(13) Uani d . 1
N N1 0.1422(3) 0.77027(9) -0.05925(6) 0.0310(3) Uani d . 1
O O1 -0.6255(3) 0.78860(8) -0.22517(6) 0.0469(4) Uani d . 1
O O2 -0.4823(3) 0.65138(8) -0.22943(6) 0.0374(3) Uani d . 1
C C1 0.0397(4) 0.83948(10) -0.08685(8) 0.0301(4) Uani d . 1
C C2 0.3385(4) 0.77998(10) -0.01248(8) 0.0299(4) Uani d . 1
C C3 0.4558(4) 0.70707(11) 0.01639(8) 0.0323(4) Uani d . 1
H H3A 0.3916 0.6517 0.0034 0.039 Uiso calc R 1
C C4 0.6610(4) 0.71354(11) 0.06291(8) 0.0310(4) Uani d . 1
C C11 -0.1756(4) 0.83021(10) -0.13943(8) 0.0321(4) Uani d . 1
H H11A -0.0930 0.8571 -0.1762 0.039 Uiso calc R 1
H H11B -0.3559 0.8619 -0.1297 0.039 Uiso calc R 1
C C12 -0.2545(4) 0.73746(10) -0.15426(8) 0.0320(4) Uani d . 1
H H12A -0.0756 0.7057 -0.1648 0.038 Uiso calc R 1
H H12B -0.3361 0.7100 -0.1176 0.038 Uiso calc R 1
C C13 -0.4727(4) 0.73123(11) -0.20648(8) 0.0310(4) Uani d . 1
C C14 -0.6901(4) 0.63594(12) -0.27984(9) 0.0386(4) Uani d . 1
H H14A -0.6579 0.6772 -0.3135 0.046 Uiso calc R 1
H H14B -0.8924 0.6429 -0.2659 0.046 Uiso calc R 1
C C15 -0.6416(5) 0.54575(13) -0.30130(10) 0.0502(5) Uani d . 1
H H15A -0.7748 0.5333 -0.3360 0.075 Uiso calc R 1
H H15B -0.6788 0.5056 -0.2679 0.075 Uiso calc R 1
H H15C -0.4394 0.5394 -0.3141 0.075 Uiso calc R 1
C C41 0.8042(4) 0.63919(11) 0.09330(8) 0.0336(4) Uani d . 1
C C42 0.7975(5) 0.55824(13) 0.06601(10) 0.0565(6) Uani d . 1
H H42A 0.6956 0.5504 0.0280 0.068 Uiso calc R 1
C C43 0.9372(6) 0.48925(14) 0.09362(12) 0.0697(8) Uani d . 1
H H43A 0.9286 0.4343 0.0747 0.084 Uiso calc R 1
C C44 1.0889(5) 0.49931(13) 0.14834(11) 0.0559(6) Uani d . 1
H H44A 1.1855 0.4517 0.1672 0.067 Uiso calc R 1
C C45 1.0989(5) 0.57867(13) 0.17530(10) 0.0531(6) Uani d . 1
H H45A 1.2040 0.5862 0.2130 0.064 Uiso calc R 1
C C46 0.9578(5) 0.64779(12) 0.14830(9) 0.0451(5) Uani d . 1
H H46A 0.9662 0.7023 0.1678 0.054 Uiso calc R 1

loop_
_atom_site_aniso_label
_atom_site_aniso_U_11
_atom_site_aniso_U_22
_atom_site_aniso_U_33
_atom_site_aniso_U_12
_atom_site_aniso_U_13
_atom_site_aniso_U_23
S1 0.0389(3) 0.0220(2) 0.0444(3) -0.00255(17) -0.0017(2) -0.00393(17)
S2 0.0358(3) 0.0245(2) 0.0379(2) -0.00752(17) 0.00185(19) -0.00651(17)
S3 0.0410(3) 0.0291(2) 0.0361(2) -0.00723(18) -0.0037(2) -0.00541(18)
N1 0.0316(8) 0.0253(7) 0.0359(8) -0.0035(6) -0.0013(6) -0.0045(6)
O1 0.0529(9) 0.0353(7) 0.0514(8) 0.0115(6) -0.0168(7) -0.0040(6)
O2 0.0415(7) 0.0292(6) 0.0406(7) 0.0029(5) -0.0119(6) -0.0066(5)
C1 0.0290(9) 0.0251(8) 0.0364(9) -0.0006(7) 0.0045(7) -0.0045(7)
C2 0.0301(9) 0.0251(8) 0.0347(9) -0.0071(7) 0.0029(7) -0.0053(7)
C3 0.0362(10) 0.0234(8) 0.0372(9) -0.0059(7) -0.0003(8) -0.0043(7)
C4 0.0336(9) 0.0281(8) 0.0315(9) -0.0060(7) 0.0049(7) -0.0026(7)
C11 0.0335(10) 0.0243(8) 0.0384(9) 0.0020(7) -0.0004(7) -0.0025(7)
C12 0.0349(10) 0.0257(8) 0.0351(9) 0.0015(7) -0.0026(7) -0.0022(7)
C13 0.0316(9) 0.0278(9) 0.0336(9) 0.0006(7) 0.0022(7) -0.0012(7)
C14 0.0375(11) 0.0418(10) 0.0359(10) 0.0002(8) -0.0071(8) -0.0068(8)
C15 0.0638(14) 0.0408(11) 0.0453(11) -0.0062(10) -0.0109(10) -0.0088(9)
C41 0.0365(10) 0.0306(9) 0.0337(9) -0.0070(7) -0.0014(8) -0.0004(7)
C42 0.0761(17) 0.0369(11) 0.0547(13) 0.0049(10) -0.0300(12) -0.0110(9)
C43 0.103(2) 0.0333(11) 0.0707(15) 0.0070(12) -0.0400(15) -0.0110(11)
C44 0.0726(16) 0.0341(10) 0.0596(13) 0.0006(10) -0.0232(12) 0.0036(9)
C45 0.0711(15) 0.0404(11) 0.0464(12) -0.0049(10) -0.0244(11) 0.0019(9)
C46 0.0589(13) 0.0323(10) 0.0433(11) -0.0069(9) -0.0117(10) -0.0036(8)

loop_
_atom_type_symbol
_atom_type_description
_atom_type_scat_dispersion_real
_atom_type_scat_dispersion_imag
_atom_type_scat_source
C C 0.0033 0.0016 'International Tables Vol C Tables 4.2.6.8 and 6.1.1.4'
H H 0.0000 0.0000 'International Tables Vol C Tables 4.2.6.8 and 6.1.1.4'
N N 0.0061 0.0033 'International Tables Vol C Tables 4.2.6.8 and 6.1.1.4'
O O 0.0106 0.0060 'International Tables Vol C Tables 4.2.6.8 and 6.1.1.4'
S S 0.1246 0.1234 'International Tables Vol C Tables 4.2.6.8 and 6.1.1.4'

loop_
_geom_angle_atom_site_label_1
_geom_angle_atom_site_label_2
_geom_angle_atom_site_label_3
_geom_angle
_geom_angle_publ_flag
C1 S1 S2 91.04(6) y
C2 S2 S3 89.13(6) y
C2 S2 S1 86.66(6) y
S3 S2 S1 175.44(2) y
C4 S3 S2 95.07(6) y
C1 N1 C2 118.55(14) y
C13 O2 C14 116.74(14) ?
N1 C1 C11 119.47(14) ?
N1 C1 S1 121.50(13) y
C11 C1 S1 119.03(12) ?
N1 C2 C3 119.38(14) y
N1 C2 S2 122.25(13) y
C3 C2 S2 118.38(13) y
C4 C3 C2 121.55(15) y
C4 C3 H3A 119.2 ?
C2 C3 H3A 119.2 ?
C3 C4 C41 124.30(16) ?
C3 C4 S3 115.86(13) y
C41 C4 S3 119.82(13) ?
C1 C11 C12 113.71(14) ?
C1 C11 H11A 108.8 ?
C12 C11 H11A 108.8 ?
C1 C11 H11B 108.8 ?
C12 C11 H11B 108.8 ?
H11A C11 H11B 107.7 ?
C13 C12 C11 111.93(14) ?
C13 C12 H12A 109.2 ?
C11 C12 H12A 109.2 ?
C13 C12 H12B 109.2 ?
C11 C12 H12B 109.2 ?
H12A C12 H12B 107.9 ?
O1 C13 O2 123.33(16) ?
O1 C13 C12 125.60(16) ?
O2 C13 C12 111.04(14) ?
O2 C14 C15 106.97(15) ?
O2 C14 H14A 110.3 ?
C15 C14 H14A 110.3 ?
O2 C14 H14B 110.3 ?
C15 C14 H14B 110.3 ?
H14A C14 H14B 108.6 ?
C14 C15 H15A 109.5 ?
C14 C15 H15B 109.5 ?
H15A C15 H15B 109.5 ?
C14 C15 H15C 109.5 ?
H15A C15 H15C 109.5 ?
H15B C15 H15C 109.5 ?
C46 C41 C42 117.67(18) ?
C46 C41 C4 121.61(16) ?
C42 C41 C4 120.68(16) ?
C43 C42 C41 120.72(19) ?
C43 C42 H42A 119.6 ?
C41 C42 H42A 119.6 ?
C44 C43 C42 120.6(2) ?
C44 C43 H43A 119.7 ?
C42 C43 H43A 119.7 ?
C45 C44 C43 119.2(2) ?
C45 C44 H44A 120.4 ?
C43 C44 H44A 120.4 ?
C44 C45 C46 120.60(19) ?
C44 C45 H45A 119.7 ?
C46 C45 H45A 119.7 ?
C45 C46 C41 121.23(18) ?
C45 C46 H46A 119.4 ?
C41 C46 H46A 119.4 ?

loop_
_geom_bond_atom_site_label_1
_geom_bond_atom_site_label_2
_geom_bond_distance
_geom_bond_publ_flag
S1 C1 1.7003(16) y
S1 S2 2.3623(7) y
S2 C2 1.7567(16) y
S2 S3 2.2905(7) y
S3 C4 1.7047(17) y
N1 C1 1.314(2) y
N1 C2 1.351(2) y
O1 C13 1.199(2) ?
O2 C13 1.339(2) ?
O2 C14 1.456(2) ?
C1 C11 1.501(2) ?
C2 C3 1.398(2) y
C3 C4 1.370(2) y
C3 H3A 0.9500 ?
C4 C41 1.478(3) ?
C11 C12 1.520(2) ?
C11 H11A 0.9900 ?
C11 H11B 0.9900 ?
C12 C13 1.500(2) ?
C12 H12A 0.9900 ?
C12 H12B 0.9900 ?
C14 C15 1.497(3) ?
C14 H14A 0.9900 ?
C14 H14B 0.9900 ?
C15 H15A 0.9800 ?
C15 H15B 0.9800 ?
C15 H15C 0.9800 ?
C41 C46 1.383(3) ?
C41 C42 1.393(3) ?
C42 C43 1.380(3) ?
C42 H42A 0.9500 ?
C43 C44 1.376(3) ?
C43 H43A 0.9500 ?
C44 C45 1.368(3) ?
C44 H44A 0.9500 ?
C45 C46 1.379(3) ?
C45 H45A 0.9500 ?
C46 H46A 0.9500 ?

loop_
_cod_related_entry_id
_cod_related_entry_database
_cod_related_entry_code
1 ChemSpider 24739352
